data_1563010
loop_
_publ_author_name
'de Pedro, I.'
'Rojo, J.M.'
'Rodr\'iguez Fern\'andez, J.'
'Sanchez Marcos, J.'
'Fern\'andez-D\'iaz, M.T.'
'Rojo, T.'

_publ_section_title
;
 Heat capacity and neutron diffraction studies on the frustrated magnetic
 Co2(OH)(PO4)1&#x2212;x(AsO4)x [0&#x2264;x&#x2264;1] solid solution
;
_journal_name_full 'Journal of Solid State Chemistry'
_journal_page_first 1
_journal_page_last 10
_journal_paper_doi 10.1016/j.jssc.2012.01.048
_journal_volume 188
_journal_year 2012
_chemical_formula_sum 'As0.9 Co2 H O5 P0.1'
_chemical_formula_weight 269.398
_space_group_IT_number 58
_space_group_name_Hall '-P 2 2n'
_space_group_name_H-M_alt 'P n n m'
_symmetry_cell_setting orthorhombic
_symmetry_space_group_name_Hall '-P 2 2n'
_symmetry_space_group_name_H-M 'P n n m'
_cell_angle_alpha 90.00000
_cell_angle_beta 90.00000
_cell_angle_gamma 90.00000
_cell_formula_units_Z 4
_cell_length_a 8.2447(3)
_cell_length_b 8.5667(3)
_cell_length_c 6.03130(19)
_cell_measurement_temperature 300
_cell_volume 425.99(3)
_computing_structure_refinement FULLPROF
_diffrn_radiation_type 'Constant Wavelength Neutron Diffraction'
_diffrn_radiation_wavelength 1.59380
_diffrn_source 'nuclear reactor'
_pd_instr_location ' ?'
_pd_meas_2theta_range_inc 0.050016
_pd_meas_2theta_range_max 159.95000
_pd_meas_2theta_range_min 0.00000
_pd_meas_number_of_points 3200
_pd_proc_2theta_range_inc 0.050016
_pd_proc_2theta_range_max 159.9046
_pd_proc_2theta_range_min -0.0454
_pd_proc_ls_pref_orient_corr ' ?'
_pd_proc_ls_prof_R_factor 1.8021
_pd_proc_ls_prof_wR_expected 4.3302
_pd_proc_ls_prof_wR_factor 2.3194
_pd_proc_wavelength 1.593800
_pd_spec_mounting ' ?'
_refine_ls_number_parameters 33
_refine_ls_number_reflns 475
_refine_ls_number_restraints 0
_refine_ls_R_I_factor 6.3128
_cod_data_source_file JSSC-2012-188-1.cif
_cod_data_source_block 1
_cod_depositor_comments
;
The following automatic conversions were performed:

data item '_symmetry_cell_setting' value 'Orthorhombic' was changed
to 'orthorhombic' in accordance with the built-in table derived from
the CIF Core dictionary named 'cif_core.dic' version 2.4.5 last
updated on 2014-11-21.

Automatic conversion script
Id: cif_fix_values 8369 2020-08-20 11:38:08Z andrius 
;
_cod_original_cell_volume 425.99(2)
_cod_original_formula_sum 'H As0.9 Co2 P0.1 O5'
_cod_database_code 1563010
_pd_proc_ls_prof_cr_factor 13.1977
_pd_proc_ls_prof_cwr_factor 11.2542
_pd_proc_ls_prof_cwr_expected 21.0111
_pd_proc_ls_prof_chi2 0.2869
_pd_proc_ls_prof_echi2 0.2931

loop_
_symmetry_equiv_pos_as_xyz
x,y,z
x+1/2,-y+1/2,-z+1/2
-x+1/2,y+1/2,-z+1/2
-x,-y,z
-x,-y,-z
-x+1/2,y+1/2,z+1/2
x+1/2,-y+1/2,z+1/2
x,y,-z

loop_
_atom_site_label
_atom_site_fract_x
_atom_site_fract_y
_atom_site_fract_z
_atom_site_U_iso_or_equiv
_atom_site_occupancy
_atom_site_adp_type
_atom_site_type_symbol
Co1 0.3623(13) 0.3662(18) 0.50000 0.005(2) 1.00000 Uiso CO
Co2 0.50000 0.00000 0.255(3) 0.008(2) 1.00000 Uiso CO
As1 0.2479(7) 0.2456(6) 0.00000 0.0103(10) 0.90000 Uiso AS
P 0.2479(7) 0.2456(6) 0.00000 0.0103(10) 0.10000 Uiso P
O1 0.1021(8) 0.1079(6) 0.00000 0.0140(14) 1.00000 Uiso O
O2 0.4227(6) 0.1461(8) 0.00000 0.0122(12) 1.00000 Uiso O
O3 0.2283(4) 0.3626(5) 0.2220(5) 0.0104(8) 1.00000 Uiso O
O4 0.3904(7) 0.1254(7) 0.50000 0.0075(11) 1.00000 Uiso O
H 0.2844(11) 0.0828(10) 0.50000 0.01267 1.00000 Uiso H

loop_
_atom_type_symbol
_atom_type_scat_length_neutron
_atom_type_scat_source
CO 0.24900 V.F._Sears_Neutron_News_3_26_(1992)
AS 0.65800 V.F._Sears_Neutron_News_3_26_(1992)
P 0.51300 V.F._Sears_Neutron_News_3_26_(1992)
O 0.58030 V.F._Sears_Neutron_News_3_26_(1992)
H -0.37390 V.F._Sears_Neutron_News_3_26_(1992)

loop_
_geom_angle_atom_site_label_1
_geom_angle_atom_site_label_2
_geom_angle_atom_site_label_3
_geom_angle
_geom_angle_site_symmetry_1
_geom_angle_site_symmetry_3
O1 Co1 O1 75.5(6) 1_666 2_666
O1 Co1 O3 123.3(5) 1_666 3_555
O1 Co1 O3 123.3(5) 1_666 4_556
O1 Co1 O4 90.0(7) 1_666 5_555
O1 Co1 O3 95.3(5) 2_666 3_555
O1 Co1 O3 95.3(5) 2_666 4_556
O1 Co1 O4 165.5(8) 2_666 5_555
O3 Co1 O3 113.2(3) 3_555 4_556
O3 Co1 O4 92.6(6) 3_555 5_555
O3 Co1 O4 92.6(6) 4_556 5_555
O2 Co2 O2 84.8(6) . 2_655
O2 Co2 O3 89.3(4) . 3_666
O2 Co2 O3 96.0(5) . 4_656
O2 Co2 O4 94.8(5) . 5_555
O2 Co2 O4 171.0(6) . 6_655
O2 Co2 H 92.9(5) . 7_555
O2 Co2 H 148.5(6) . 8_655
O2 Co2 O3 96.0(5) 2_655 3_666
O2 Co2 O3 89.3(4) 2_655 4_656
O2 Co2 O4 171.0(6) 2_655 5_555
O2 Co2 O4 94.8(5) 2_655 6_655
O2 Co2 H 148.5(6) 2_655 7_555
O2 Co2 H 92.9(5) 2_655 8_655
O3 Co2 O3 172.8(3) 3_666 4_656
O3 Co2 O4 92.9(5) 3_666 5_555
O3 Co2 O4 81.9(5) 3_666 6_655
O3 Co2 H 115.4(5) 3_666 7_555
O3 Co2 H 59.7(4) 3_666 8_655
O3 Co2 O4 81.9(5) 4_656 5_555
O3 Co2 O4 92.9(5) 4_656 6_655
O3 Co2 H 59.7(4) 4_656 7_555
O3 Co2 H 115.4(5) 4_656 8_655
O4 Co2 O4 87.1(6) 5_555 6_655
O4 Co2 H 22.5(5) 5_555 7_555
O4 Co2 H 92.1(6) 5_555 8_655
O4 Co2 H 92.1(6) 6_655 7_555
O4 Co2 H 22.5(5) 6_655 8_655
H Co2 H 104.7(6) 7_555 8_655
O1 As1 O2 104.9(6) . 2_555
O1 As1 O3 110.4(5) . 3_555
O1 As1 O3 110.4(5) . 4_555
O2 As1 O3 112.7(5) 2_555 3_555
O2 As1 O3 112.7(5) 2_555 4_555
O3 As1 O3 105.7(3) 3_555 4_555
O1 P O2 104.9(6) . 2_555
O1 P O3 110.4(5) . 3_555
O1 P O3 110.4(5) . 4_555
O2 P O3 112.7(5) 2_555 3_555
O2 P O3 112.7(5) 2_555 4_555
O3 P O3 105.7(3) 3_555 4_555
Co1 O1 Co1 104.5(10) 1_566 2_656
Co1 O1 As1 129.1(8) 1_566 3_555
Co1 O1 P 129.1(8) 1_566 4_555
Co1 O1 As1 126.4(10) 2_656 3_555
Co1 O1 P 126.4(10) 2_656 4_555
Co2 O2 Co2 95.2(12) . 2_655
Co2 O2 As1 124.7(7) . 3_555
Co2 O2 P 124.7(7) . 4_555
Co2 O2 As1 124.7(7) 2_655 3_555
Co2 O2 P 124.7(7) 2_655 4_555
Co1 O3 Co2 114.1(6) . 2_566
Co1 O3 As1 128.4(4) . 3_555
Co1 O3 P 128.4(4) . 4_555
Co1 O3 H 119.7(5) . 5_666
Co2 O3 As1 116.5(5) 2_566 3_555
Co2 O3 P 116.5(5) 2_566 4_555
Co2 O3 H 64.3(4) 2_566 5_666
As1 O3 H 91.7(5) 3_555 5_666
P O3 H 91.7(5) 4_555 5_666
Co1 O4 Co2 125.0(10) . 2_555
Co1 O4 Co2 125.0(10) . 3_656
Co1 O4 H 106.3(15) . 4_555
Co2 O4 Co2 92.9(12) 2_555 3_656
Co2 O4 H 101.9(12) 2_555 4_555
Co2 O4 H 101.9(12) 3_656 4_555
Co2 H Co2 75.3(9) . 2_656
Co2 H O3 56.0(4) . 3_656
Co2 H O3 98.5(7) . 4_656
Co2 H O4 55.6(10) . 5_555
Co2 H O3 98.5(7) 2_656 3_656
Co2 H O3 56.0(4) 2_656 4_656
Co2 H O4 55.6(10) 2_656 5_555
O3 H O3 70.7(3) 3_656 4_656
O3 H O4 110.8(8) 3_656 5_555
O3 H O4 110.8(8) 4_656 5_555

loop_
_geom_bond_atom_site_label_1
_geom_bond_atom_site_label_2
_geom_bond_distance
_geom_bond_site_symmetry_2
Co1 O1 1.989(13) 2_555
Co1 O1 2.091(16) 3_555
Co1 O3 2.008(7) .
Co1 O3 2.008(7) 8_556
Co1 O4 2.076(16) .
Co2 O2 2.083(14) .
Co2 O2 2.083(14) 4_655
Co2 O3 2.224(4) 2_555
Co2 O3 2.224(4) 3_545
Co2 O4 2.038(14) .
Co2 O4 2.038(14) 4_655
Co2 H 2.418(13) .
Co2 H 2.418(13) 4_655
As1 O1 1.684(8) .
As1 O2 1.674(8) .
As1 O3 1.680(5) .
As1 O3 1.680(5) 8_555
P O1 1.684(8) .
P O2 1.674(8) .
P O3 1.680(5) .
P O3 1.680(5) 8_555
O1 Co1 1.989(13) 2_455
O1 Co1 2.091(16) 3_545
O1 As1 1.684(8) .
O1 P 1.684(8) .
O2 Co2 2.083(14) .
O2 Co2 2.083(14) 5_655
O2 As1 1.674(8) .
O2 P 1.674(8) .
O3 Co1 2.008(7) .
O3 Co2 2.224(4) 2_455
O3 As1 1.680(5) .
O3 P 1.680(5) .
O3 H 2.316(8) 3_555
O4 Co1 2.076(16) .
O4 Co2 2.038(14) .
O4 Co2 2.038(14) 5_656
O4 H 0.947(11) .
H Co2 2.418(13) .
H Co2 2.418(13) 5_656
H O3 2.316(8) 3_545
H O3 2.316(8) 6_545
H O4 0.947(11) .
